data_7250010
loop_
_publ_author_name
'liu, Xiaohan'
'zhou, bin'
'Chen, Yan'
'lin, Jinyuan'
'shao, Chenwen'
'Chen, Liuzeng'
'Ruan, Banfeng'
'zhang, xingxing'
'Qian, Yong'

_publ_section_title
;
 Design, synthesis of 2-phenyl-1H-benzo[d]imidazole derivatives as
 17\b-HSD10 inhibitor for the treatment of Alzheimer's Disease
;
_journal_name_full 'RSC Medicinal Chemistry'
_journal_paper_doi 10.1039/D4MD00861H
_journal_year 2025
_chemical_formula_moiety 'C23 H25 F2 N3 O, H2 O'
_chemical_formula_sum 'C23 H27 F2 N3 O2'
_chemical_formula_weight 415.47
_space_group_crystal_system triclinic
_space_group_IT_number 2
_space_group_name_Hall '-P 1'
_space_group_name_H-M_alt 'P -1'
_atom_sites_solution_hydrogens mixed
_atom_sites_solution_primary dual
_audit_creation_date 2024-05-28
_audit_creation_method
;
Olex2 1.5
(compiled 2024.02.16 svn.r378c4104 for OlexSys, GUI svn.r6928)
;
_audit_update_record
;
2024-09-23 deposited with the CCDC.	2025-02-21 downloaded from the CCDC.
;
_cell_angle_alpha 80.809(8)
_cell_angle_beta 89.290(7)
_cell_angle_gamma 78.757(8)
_cell_formula_units_Z 2
_cell_length_a 7.1699(13)
_cell_length_b 10.430(2)
_cell_length_c 15.039(3)
_cell_measurement_reflns_used 4041
_cell_measurement_temperature 223.00
_cell_measurement_theta_max 26.890
_cell_measurement_theta_min 2.615
_cell_volume 1088.7(4)
_computing_cell_refinement 'SAINT V8.40B (?, 2016)'
_computing_data_reduction 'SAINT V8.40B (?, 2016)'
_computing_molecular_graphics 'Olex2 1.5 (Dolomanov et al., 2009)'
_computing_publication_material 'Olex2 1.5 (Dolomanov et al., 2009)'
_computing_structure_refinement 'SHELXL 2018/3 (Sheldrick, 2015)'
_computing_structure_solution 'SHELXT 2018/2 (Sheldrick, 2018)'
_diffrn_ambient_temperature 223.00
_diffrn_measured_fraction_theta_full 0.999
_diffrn_measured_fraction_theta_max 0.989
_diffrn_measurement_device_type 'Bruker D8 VENTURE'
_diffrn_measurement_method '\f and \w scans'
_diffrn_radiation_type MoK\a
_diffrn_radiation_wavelength 0.71073
_diffrn_reflns_av_R_equivalents 0.0737
_diffrn_reflns_av_unetI/netI 0.0432
_diffrn_reflns_Laue_measured_fraction_full 0.999
_diffrn_reflns_Laue_measured_fraction_max 0.989
_diffrn_reflns_limit_h_max 9
_diffrn_reflns_limit_h_min -9
_diffrn_reflns_limit_k_max 13
_diffrn_reflns_limit_k_min -13
_diffrn_reflns_limit_l_max 19
_diffrn_reflns_limit_l_min -19
_diffrn_reflns_number 28915
_diffrn_reflns_point_group_measured_fraction_full 0.999
_diffrn_reflns_point_group_measured_fraction_max 0.989
_diffrn_reflns_theta_full 25.242
_diffrn_reflns_theta_max 27.475
_diffrn_reflns_theta_min 2.017
_diffrn_source_current 1.4
_diffrn_source_power 0.07
_diffrn_source_voltage 50.0
_diffrn_standards_number 0
_exptl_absorpt_coefficient_mu 0.093
_exptl_absorpt_correction_T_max 0.7456
_exptl_absorpt_correction_T_min 0.6873
_exptl_absorpt_correction_type multi-scan
_exptl_absorpt_process_details
;
SADABS-2016/2 (Bruker,2016/2) was used for absorption correction.
wR2(int) was 0.1038 before and 0.0711 after correction.
The Ratio of minimum to maximum transmission is 0.9218.
The \l/2 correction factor is Not present.
;
_exptl_crystal_density_diffrn 1.267
_exptl_crystal_description block
_exptl_crystal_F_000 440
_exptl_crystal_size_max 0.13
_exptl_crystal_size_mid 0.12
_exptl_crystal_size_min 0.1
_refine_diff_density_max 0.266
_refine_diff_density_min -0.247
_refine_diff_density_rms 0.046
_refine_ls_extinction_method none
_refine_ls_goodness_of_fit_ref 1.035
_refine_ls_hydrogen_treatment constr
_refine_ls_matrix_type full
_refine_ls_number_parameters 277
_refine_ls_number_reflns 4943
_refine_ls_number_restraints 0
_refine_ls_restrained_S_all 1.035
_refine_ls_R_factor_all 0.0711
_refine_ls_R_factor_gt 0.0479
_refine_ls_shift/su_max 0.000
_refine_ls_shift/su_mean 0.000
_refine_ls_structure_factor_coef Fsqd
_refine_ls_weighting_details 'w=1/[\s^2^(Fo^2^)+(0.0525P)^2^+0.4167P] where P=(Fo^2^+2Fc^2^)/3'
_refine_ls_weighting_scheme calc
_refine_ls_wR_factor_gt 0.1155
_refine_ls_wR_factor_ref 0.1373
_reflns_Friedel_coverage 0.000
_reflns_number_gt 3532
_reflns_number_total 4943
_reflns_threshold_expression 'I > 2\s(I)'
_cod_data_source_file d4md00861h2.cif
_cod_data_source_block mo_20240527_wq_hfu_2024_0227_2
_cod_database_code 7250010
_shelx_shelxl_version_number 2018/3
_shelx_space_group_comment
;
The symmetry employed for this shelxl refinement is uniquely defined
by the following loop, which should always be used as a source of
symmetry information in preference to the above space-group names.
They are only intended as comments.
;
_shelx_estimated_absorpt_t_max 0.991
_shelx_estimated_absorpt_t_min 0.988
_olex2_refinement_description
;
1. Fixed Uiso
 At 1.2 times of:
  All C(H) groups, All C(H,H) groups, All N(H) groups
 At 1.5 times of:
  All C(H,H,H) groups, All O(H,H) groups
2.a Free rotating group:
 O2(H2A,H2B)
2.b Ternary CH refined with riding coordinates:
 C18(H18)
2.c Secondary CH2 refined with riding coordinates:
 C19(H19A,H19B), C20(H20A,H20B), C22(H22A,H22B), C23(H23A,H23B)
2.d Aromatic/amide H refined with riding coordinates:
 N3(H3), C3(H3A), C7(H7), C12(H12), C13(H13), C15(H15), C16(H16)
2.e Idealised Me refined as rotating group:
 C1(H1A,H1B,H1C), C8(H8A,H8B,H8C), C9(H9A,H9B,H9C)
;
_olex2_submission_special_instructions 'No special instructions were received'

loop_
_space_group_symop_operation_xyz
'x, y, z'
'-x, -y, -z'

loop_
_atom_site_label
_atom_site_type_symbol
_atom_site_fract_x
_atom_site_fract_y
_atom_site_fract_z
_atom_site_U_iso_or_equiv
_atom_site_adp_type
_atom_site_occupancy
_atom_site_site_symmetry_order
_atom_site_calc_flag
_atom_site_refinement_flags_posn
_atom_site_refinement_flags_adp
_atom_site_refinement_flags_occupancy
_atom_site_disorder_assembly
_atom_site_disorder_group
F1 F 0.88959(19) -0.18441(12) 0.27240(9) 0.0630(4) Uani 1 1 d . . . . .
F2 F 0.70298(19) -0.11401(12) 0.15388(8) 0.0564(3) Uani 1 1 d . . . . .
O1 O 0.92079(18) 0.19943(16) 0.45166(10) 0.0549(4) Uani 1 1 d . . . . .
N1 N 0.6189(2) 0.59823(15) 0.78801(10) 0.0368(3) Uani 1 1 d . . . . .
N2 N 0.3525(2) 0.52116(14) 0.82737(10) 0.0351(3) Uani 1 1 d . . . . .
N3 N 0.6009(2) 0.24034(15) 0.47081(9) 0.0351(3) Uani 1 1 d . . . . .
H3 H 0.494930 0.227145 0.449769 0.042 Uiso 1 1 calc R U . . .
C1 C 0.2196(4) 0.7730(2) 1.08845(14) 0.0594(6) Uani 1 1 d . . . . .
H1A H 0.136541 0.857417 1.067369 0.089 Uiso 1 1 calc R U . . .
H1B H 0.305708 0.783568 1.134785 0.089 Uiso 1 1 calc R U . . .
H1C H 0.143625 0.708776 1.113134 0.089 Uiso 1 1 calc R U . . .
C2 C 0.3331(3) 0.72510(18) 1.01053(12) 0.0408(4) Uani 1 1 d . . . . .
C3 C 0.2728(3) 0.63602(17) 0.96344(12) 0.0378(4) Uani 1 1 d . . . . .
H3A H 0.164981 0.600067 0.980816 0.045 Uiso 1 1 calc R U . . .
C4 C 0.3785(2) 0.60202(16) 0.88936(11) 0.0338(4) Uani 1 1 d . . . . .
C5 C 0.5436(2) 0.64973(17) 0.86387(11) 0.0335(4) Uani 1 1 d . . . . .
C6 C 0.6066(3) 0.73912(18) 0.91198(12) 0.0392(4) Uani 1 1 d . . . . .
C7 C 0.4972(3) 0.77456(19) 0.98428(12) 0.0422(4) Uani 1 1 d . . . . .
H7 H 0.535035 0.834752 1.017295 0.051 Uiso 1 1 calc R U . . .
C8 C 0.7803(3) 0.7956(2) 0.88498(15) 0.0549(5) Uani 1 1 d . . . . .
H8A H 0.886425 0.724087 0.879065 0.082 Uiso 1 1 calc R U . . .
H8B H 0.810980 0.844541 0.930660 0.082 Uiso 1 1 calc R U . . .
H8C H 0.755595 0.854468 0.827805 0.082 Uiso 1 1 calc R U . . .
C9 C 0.2035(3) 0.44244(19) 0.83349(14) 0.0457(5) Uani 1 1 d . . . . .
H9A H 0.191539 0.403104 0.895725 0.069 Uiso 1 1 calc R U . . .
H9B H 0.236655 0.372965 0.796919 0.069 Uiso 1 1 calc R U . . .
H9C H 0.083641 0.499036 0.811874 0.069 Uiso 1 1 calc R U . . .
C10 C 0.5004(2) 0.52305(17) 0.76805(11) 0.0346(4) Uani 1 1 d . . . . .
C11 C 0.5239(2) 0.44953(17) 0.69119(11) 0.0346(4) Uani 1 1 d . . . . .
C12 C 0.3720(3) 0.44282(17) 0.63552(12) 0.0364(4) Uani 1 1 d . . . . .
H12 H 0.248268 0.485406 0.647378 0.044 Uiso 1 1 calc R U . . .
C13 C 0.4014(2) 0.37431(17) 0.56323(12) 0.0349(4) Uani 1 1 d . . . . .
H13 H 0.297835 0.370988 0.526548 0.042 Uiso 1 1 calc R U . . .
C14 C 0.5838(2) 0.31027(16) 0.54458(11) 0.0325(4) Uani 1 1 d . . . . .
C15 C 0.7373(3) 0.31763(19) 0.59887(12) 0.0386(4) Uani 1 1 d . . . . .
H15 H 0.861180 0.275740 0.586645 0.046 Uiso 1 1 calc R U . . .
C16 C 0.7060(3) 0.38697(18) 0.67077(12) 0.0387(4) Uani 1 1 d . . . . .
H16 H 0.809982 0.391930 0.706636 0.046 Uiso 1 1 calc R U . . .
C17 C 0.7607(2) 0.19116(17) 0.42857(11) 0.0352(4) Uani 1 1 d . . . . .
C18 C 0.7222(2) 0.12623(17) 0.34812(11) 0.0334(4) Uani 1 1 d . . . . .
H18 H 0.624631 0.189868 0.309007 0.040 Uiso 1 1 calc R U . . .
C19 C 0.6438(3) -0.00123(19) 0.37667(12) 0.0417(4) Uani 1 1 d . . . . .
H19A H 0.739849 -0.068187 0.413001 0.050 Uiso 1 1 calc R U . . .
H19B H 0.530908 0.017408 0.413422 0.050 Uiso 1 1 calc R U . . .
C20 C 0.5916(3) -0.05394(19) 0.29246(13) 0.0440(4) Uani 1 1 d . . . . .
H20A H 0.548227 -0.137603 0.310738 0.053 Uiso 1 1 calc R U . . .
H20B H 0.486882 0.009690 0.259417 0.053 Uiso 1 1 calc R U . . .
C21 C 0.7584(3) -0.07581(18) 0.23220(12) 0.0402(4) Uani 1 1 d . . . . .
C22 C 0.8526(3) 0.0411(2) 0.20817(13) 0.0445(5) Uani 1 1 d . . . . .
H22A H 0.768270 0.110696 0.167628 0.053 Uiso 1 1 calc R U . . .
H22B H 0.970223 0.014736 0.176192 0.053 Uiso 1 1 calc R U . . .
C23 C 0.8991(3) 0.0963(2) 0.29246(13) 0.0451(5) Uani 1 1 d . . . . .
H23A H 0.997254 0.031439 0.329010 0.054 Uiso 1 1 calc R U . . .
H23B H 0.948906 0.177417 0.274239 0.054 Uiso 1 1 calc R U . . .
O2 O 1.2611(2) 0.2479(2) 0.37326(11) 0.0674(5) Uani 1 1 d G . . . .
H2A H 1.145038 0.244965 0.387042 0.101 Uiso 1 1 d G U . . .
H2B H 1.252749 0.304001 0.324241 0.101 Uiso 1 1 d G U . . .

loop_
_atom_site_aniso_label
_atom_site_aniso_U_11
_atom_site_aniso_U_22
_atom_site_aniso_U_33
_atom_site_aniso_U_23
_atom_site_aniso_U_13
_atom_site_aniso_U_12
F1 0.0732(9) 0.0439(7) 0.0658(8) -0.0187(6) -0.0162(7) 0.0120(6)
F2 0.0787(9) 0.0540(7) 0.0457(7) -0.0249(6) -0.0070(6) -0.0212(6)
O1 0.0349(7) 0.0903(11) 0.0528(8) -0.0425(8) 0.0111(6) -0.0201(7)
N1 0.0366(8) 0.0404(8) 0.0350(8) -0.0143(6) 0.0030(6) -0.0048(6)
N2 0.0406(8) 0.0332(7) 0.0346(7) -0.0134(6) 0.0068(6) -0.0085(6)
N3 0.0327(7) 0.0445(8) 0.0324(7) -0.0160(6) 0.0047(6) -0.0106(6)
C1 0.0746(15) 0.0675(14) 0.0386(11) -0.0246(10) 0.0122(10) -0.0076(12)
C2 0.0500(11) 0.0406(10) 0.0301(9) -0.0102(7) 0.0002(8) -0.0009(8)
C3 0.0432(10) 0.0370(9) 0.0332(9) -0.0086(7) 0.0059(7) -0.0053(7)
C4 0.0390(9) 0.0304(8) 0.0320(8) -0.0089(7) 0.0011(7) -0.0038(7)
C5 0.0354(9) 0.0340(9) 0.0307(8) -0.0096(7) 0.0003(7) -0.0025(7)
C6 0.0385(9) 0.0430(10) 0.0365(9) -0.0105(8) -0.0055(7) -0.0050(8)
C7 0.0508(11) 0.0428(10) 0.0353(9) -0.0169(8) -0.0057(8) -0.0054(8)
C8 0.0451(11) 0.0691(14) 0.0588(13) -0.0231(11) -0.0023(10) -0.0206(10)
C9 0.0548(12) 0.0411(10) 0.0484(11) -0.0163(9) 0.0120(9) -0.0199(9)
C10 0.0370(9) 0.0330(9) 0.0343(9) -0.0113(7) 0.0047(7) -0.0034(7)
C11 0.0408(9) 0.0335(9) 0.0302(8) -0.0097(7) 0.0045(7) -0.0055(7)
C12 0.0349(9) 0.0370(9) 0.0374(9) -0.0110(7) 0.0058(7) -0.0032(7)
C13 0.0324(8) 0.0388(9) 0.0353(9) -0.0107(7) 0.0017(7) -0.0075(7)
C14 0.0386(9) 0.0333(9) 0.0282(8) -0.0098(7) 0.0062(7) -0.0100(7)
C15 0.0343(9) 0.0477(10) 0.0349(9) -0.0157(8) 0.0043(7) -0.0034(8)
C16 0.0364(9) 0.0471(10) 0.0343(9) -0.0157(8) -0.0002(7) -0.0052(8)
C17 0.0370(9) 0.0404(9) 0.0327(9) -0.0132(7) 0.0077(7) -0.0128(7)
C18 0.0358(9) 0.0365(9) 0.0317(8) -0.0125(7) 0.0050(7) -0.0109(7)
C19 0.0515(11) 0.0422(10) 0.0362(9) -0.0095(8) 0.0071(8) -0.0188(8)
C20 0.0523(11) 0.0400(10) 0.0465(11) -0.0133(8) 0.0005(9) -0.0203(9)
C21 0.0505(11) 0.0355(9) 0.0368(9) -0.0151(8) -0.0071(8) -0.0056(8)
C22 0.0522(11) 0.0514(11) 0.0385(10) -0.0227(9) 0.0133(8) -0.0195(9)
C23 0.0454(10) 0.0566(12) 0.0451(11) -0.0290(9) 0.0158(8) -0.0225(9)
O2 0.0408(8) 0.1130(15) 0.0514(9) -0.0023(9) -0.0017(7) -0.0311(9)

loop_
_atom_type_symbol
_atom_type_description
_atom_type_scat_dispersion_real
_atom_type_scat_dispersion_imag
_atom_type_scat_source
C C 0.0033 0.0016 'International Tables Vol C Tables 4.2.6.8 and 6.1.1.4'
H H 0.0000 0.0000 'International Tables Vol C Tables 4.2.6.8 and 6.1.1.4'
F F 0.0171 0.0103 'International Tables Vol C Tables 4.2.6.8 and 6.1.1.4'
N N 0.0061 0.0033 'International Tables Vol C Tables 4.2.6.8 and 6.1.1.4'
O O 0.0106 0.0060 'International Tables Vol C Tables 4.2.6.8 and 6.1.1.4'

loop_
_geom_angle_atom_site_label_1
_geom_angle_atom_site_label_2
_geom_angle_atom_site_label_3
_geom_angle
_geom_angle_site_symmetry_1
_geom_angle_site_symmetry_3
_geom_angle_publ_flag
C10 N1 C5 105.31(14) . . ?
C4 N2 C9 123.90(14) . . ?
C10 N2 C4 106.64(14) . . ?
C10 N2 C9 129.22(14) . . ?
C14 N3 H3 115.8 . . ?
C17 N3 H3 115.8 . . ?
C17 N3 C14 128.49(15) . . ?
H1A C1 H1B 109.5 . . ?
H1A C1 H1C 109.5 . . ?
H1B C1 H1C 109.5 . . ?
C2 C1 H1A 109.5 . . ?
C2 C1 H1B 109.5 . . ?
C2 C1 H1C 109.5 . . ?
C3 C2 C1 120.51(19) . . ?
C3 C2 C7 120.00(16) . . ?
C7 C2 C1 119.47(18) . . ?
C2 C3 H3A 121.3 . . ?
C2 C3 C4 117.34(17) . . ?
C4 C3 H3A 121.3 . . ?
N2 C4 C3 131.41(17) . . ?
N2 C4 C5 105.88(14) . . ?
C3 C4 C5 122.72(16) . . ?
N1 C5 C4 109.79(15) . . ?
N1 C5 C6 130.02(16) . . ?
C4 C5 C6 120.17(15) . . ?
C5 C6 C8 121.69(17) . . ?
C7 C6 C5 116.42(17) . . ?
C7 C6 C8 121.87(17) . . ?
C2 C7 H7 118.3 . . ?
C6 C7 C2 123.32(17) . . ?
C6 C7 H7 118.3 . . ?
C6 C8 H8A 109.5 . . ?
C6 C8 H8B 109.5 . . ?
C6 C8 H8C 109.5 . . ?
H8A C8 H8B 109.5 . . ?
H8A C8 H8C 109.5 . . ?
H8B C8 H8C 109.5 . . ?
N2 C9 H9A 109.5 . . ?
N2 C9 H9B 109.5 . . ?
N2 C9 H9C 109.5 . . ?
H9A C9 H9B 109.5 . . ?
H9A C9 H9C 109.5 . . ?
H9B C9 H9C 109.5 . . ?
N1 C10 N2 112.38(14) . . ?
N1 C10 C11 124.06(15) . . ?
N2 C10 C11 123.56(15) . . ?
C12 C11 C10 123.03(15) . . ?
C16 C11 C10 118.96(16) . . ?
C16 C11 C12 117.98(15) . . ?
C11 C12 H12 119.5 . . ?
C13 C12 C11 120.96(16) . . ?
C13 C12 H12 119.5 . . ?
C12 C13 H13 119.8 . . ?
C12 C13 C14 120.41(16) . . ?
C14 C13 H13 119.8 . . ?
C13 C14 N3 116.80(15) . . ?
C13 C14 C15 119.25(15) . . ?
C15 C14 N3 123.94(15) . . ?
C14 C15 H15 120.1 . . ?
C16 C15 C14 119.74(16) . . ?
C16 C15 H15 120.1 . . ?
C11 C16 H16 119.2 . . ?
C15 C16 C11 121.63(17) . . ?
C15 C16 H16 119.2 . . ?
O1 C17 N3 123.35(15) . . ?
O1 C17 C18 123.09(15) . . ?
N3 C17 C18 113.56(15) . . ?
C17 C18 H18 107.7 . . ?
C17 C18 C19 112.44(14) . . ?
C19 C18 H18 107.7 . . ?
C23 C18 C17 111.66(14) . . ?
C23 C18 H18 107.7 . . ?
C23 C18 C19 109.53(15) . . ?
C18 C19 H19A 109.8 . . ?
C18 C19 H19B 109.8 . . ?
H19A C19 H19B 108.2 . . ?
C20 C19 C18 109.59(14) . . ?
C20 C19 H19A 109.8 . . ?
C20 C19 H19B 109.8 . . ?
C19 C20 H20A 109.4 . . ?
C19 C20 H20B 109.4 . . ?
H20A C20 H20B 108.0 . . ?
C21 C20 C19 111.02(15) . . ?
C21 C20 H20A 109.4 . . ?
C21 C20 H20B 109.4 . . ?
F1 C21 F2 103.92(14) . . ?
F1 C21 C20 108.89(16) . . ?
F1 C21 C22 109.93(16) . . ?
F2 C21 C20 109.54(15) . . ?
F2 C21 C22 109.37(15) . . ?
C20 C21 C22 114.64(15) . . ?
C21 C22 H22A 109.3 . . ?
C21 C22 H22B 109.3 . . ?
C21 C22 C23 111.53(15) . . ?
H22A C22 H22B 108.0 . . ?
C23 C22 H22A 109.3 . . ?
C23 C22 H22B 109.3 . . ?
C18 C23 C22 110.53(15) . . ?
C18 C23 H23A 109.5 . . ?
C18 C23 H23B 109.5 . . ?
C22 C23 H23A 109.5 . . ?
C22 C23 H23B 109.5 . . ?
H23A C23 H23B 108.1 . . ?
H2A O2 H2B 104.5 . . ?

loop_
_geom_bond_atom_site_label_1
_geom_bond_atom_site_label_2
_geom_bond_distance
_geom_bond_site_symmetry_2
_geom_bond_publ_flag
F1 C21 1.383(2) . ?
F2 C21 1.388(2) . ?
O1 C17 1.226(2) . ?
N1 C5 1.396(2) . ?
N1 C10 1.329(2) . ?
N2 C4 1.390(2) . ?
N2 C9 1.462(2) . ?
N2 C10 1.379(2) . ?
N3 H3 0.8700 . ?
N3 C14 1.414(2) . ?
N3 C17 1.355(2) . ?
C1 H1A 0.9700 . ?
C1 H1B 0.9700 . ?
C1 H1C 0.9700 . ?
C1 C2 1.513(3) . ?
C2 C3 1.388(3) . ?
C2 C7 1.402(3) . ?
C3 H3A 0.9400 . ?
C3 C4 1.393(2) . ?
C4 C5 1.397(2) . ?
C5 C6 1.409(2) . ?
C6 C7 1.389(3) . ?
C6 C8 1.503(3) . ?
C7 H7 0.9400 . ?
C8 H8A 0.9700 . ?
C8 H8B 0.9700 . ?
C8 H8C 0.9700 . ?
C9 H9A 0.9700 . ?
C9 H9B 0.9700 . ?
C9 H9C 0.9700 . ?
C10 C11 1.477(2) . ?
C11 C12 1.401(3) . ?
C11 C16 1.395(2) . ?
C12 H12 0.9400 . ?
C12 C13 1.386(2) . ?
C13 H13 0.9400 . ?
C13 C14 1.395(2) . ?
C14 C15 1.400(2) . ?
C15 H15 0.9400 . ?
C15 C16 1.387(2) . ?
C16 H16 0.9400 . ?
C17 C18 1.530(2) . ?
C18 H18 0.9900 . ?
C18 C19 1.540(2) . ?
C18 C23 1.520(2) . ?
C19 H19A 0.9800 . ?
C19 H19B 0.9800 . ?
C19 C20 1.536(3) . ?
C20 H20A 0.9800 . ?
C20 H20B 0.9800 . ?
C20 C21 1.496(3) . ?
C21 C22 1.499(3) . ?
C22 H22A 0.9800 . ?
C22 H22B 0.9800 . ?
C22 C23 1.538(2) . ?
C23 H23A 0.9800 . ?
C23 H23B 0.9800 . ?
O2 H2A 0.8602 . ?
O2 H2B 0.8597 . ?

loop_
_geom_torsion_atom_site_label_1
_geom_torsion_atom_site_label_2
_geom_torsion_atom_site_label_3
_geom_torsion_atom_site_label_4
_geom_torsion
_geom_torsion_site_symmetry_1
_geom_torsion_site_symmetry_2
_geom_torsion_site_symmetry_3
_geom_torsion_site_symmetry_4
_geom_torsion_publ_flag
F1 C21 C22 C23 -72.2(2) . . . . ?
F2 C21 C22 C23 174.33(16) . . . . ?
O1 C17 C18 C19 113.7(2) . . . . ?
O1 C17 C18 C23 -9.9(3) . . . . ?
N1 C5 C6 C7 178.43(17) . . . . ?
N1 C5 C6 C8 -0.1(3) . . . . ?
N1 C10 C11 C12 -138.02(19) . . . . ?
N1 C10 C11 C16 39.9(3) . . . . ?
N2 C4 C5 N1 -0.53(19) . . . . ?
N2 C4 C5 C6 177.94(15) . . . . ?
N2 C10 C11 C12 42.0(3) . . . . ?
N2 C10 C11 C16 -140.03(18) . . . . ?
N3 C14 C15 C16 -178.94(16) . . . . ?
N3 C17 C18 C19 -67.3(2) . . . . ?
N3 C17 C18 C23 169.16(16) . . . . ?
C1 C2 C3 C4 176.47(17) . . . . ?
C1 C2 C7 C6 -178.03(19) . . . . ?
C2 C3 C4 N2 -177.31(17) . . . . ?
C2 C3 C4 C5 2.5(3) . . . . ?
C3 C2 C7 C6 0.0(3) . . . . ?
C3 C4 C5 N1 179.59(16) . . . . ?
C3 C4 C5 C6 -1.9(3) . . . . ?
C4 N2 C10 N1 0.4(2) . . . . ?
C4 N2 C10 C11 -179.66(16) . . . . ?
C4 C5 C6 C7 0.3(3) . . . . ?
C4 C5 C6 C8 -178.23(18) . . . . ?
C5 N1 C10 N2 -0.7(2) . . . . ?
C5 N1 C10 C11 179.35(16) . . . . ?
C5 C6 C7 C2 0.6(3) . . . . ?
C7 C2 C3 C4 -1.5(3) . . . . ?
C8 C6 C7 C2 179.17(19) . . . . ?
C9 N2 C4 C3 -5.2(3) . . . . ?
C9 N2 C4 C5 174.92(16) . . . . ?
C9 N2 C10 N1 -174.06(17) . . . . ?
C9 N2 C10 C11 5.9(3) . . . . ?
C10 N1 C5 C4 0.76(19) . . . . ?
C10 N1 C5 C6 -177.51(18) . . . . ?
C10 N2 C4 C3 179.96(18) . . . . ?
C10 N2 C4 C5 0.10(19) . . . . ?
C10 C11 C12 C13 178.95(16) . . . . ?
C10 C11 C16 C15 -179.31(17) . . . . ?
C11 C12 C13 C14 0.1(3) . . . . ?
C12 C11 C16 C15 -1.3(3) . . . . ?
C12 C13 C14 N3 178.70(15) . . . . ?
C12 C13 C14 C15 -1.0(3) . . . . ?
C13 C14 C15 C16 0.7(3) . . . . ?
C14 N3 C17 O1 1.6(3) . . . . ?
C14 N3 C17 C18 -177.42(15) . . . . ?
C14 C15 C16 C11 0.4(3) . . . . ?
C16 C11 C12 C13 1.0(3) . . . . ?
C17 N3 C14 C13 166.75(17) . . . . ?
C17 N3 C14 C15 -13.6(3) . . . . ?
C17 C18 C19 C20 174.90(15) . . . . ?
C17 C18 C23 C22 -175.62(16) . . . . ?
C18 C19 C20 C21 56.1(2) . . . . ?
C19 C18 C23 C22 59.2(2) . . . . ?
C19 C20 C21 F1 71.31(19) . . . . ?
C19 C20 C21 F2 -175.65(15) . . . . ?
C19 C20 C21 C22 -52.3(2) . . . . ?
C20 C21 C22 C23 50.9(2) . . . . ?
C21 C22 C23 C18 -53.8(2) . . . . ?
C23 C18 C19 C20 -60.3(2) . . . . ?
